data_7047357
loop_
_publ_author_name
'Bestgen, Sebastian'
'Chen, Qien'
'Rees, Nicholas H.'
'Goicoechea, Jose M.'

_publ_section_title
;
 Synthesis and reactivity of rare-earth metal phosphaethynolates.
;
_journal_issue 37
_journal_name_full 'Dalton transactions (Cambridge, England : 2003)'
_journal_page_first 13016
_journal_page_last 13024
_journal_paper_doi 10.1039/c8dt03427c
_journal_volume 47
_journal_year 2018
_chemical_formula_moiety 'C76 H117 N4 Na Nd O11 P2, 0.5(C4 H8 O), 0.5(C6 H14)'
_chemical_formula_sum 'C81 H128 N4 Na Nd O11.5 P2'
_chemical_formula_weight 1571.04
_chemical_name_systematic
;
 [Na(18-crown-6)](THF)2][Nd(OCP)2{CH[N(Dipp)]2}2]*0.5THF*0.5hex
;
_space_group_crystal_system monoclinic
_space_group_IT_number 14
_space_group_name_Hall '-P 2yn'
_space_group_name_H-M_alt 'P 1 21/n 1'
_symmetry_space_group_name_Hall '-P 2yn'
_symmetry_space_group_name_H-M 'P 1 21/n 1'
_atom_sites_solution_hydrogens geom
_audit_creation_method SHELXL-2018/1
_audit_update_record
;
2018-07-24 deposited with the CCDC.
2018-08-23 downloaded from the CCDC.
;
_cell_angle_alpha 90
_cell_angle_beta 93.0970(10)
_cell_angle_gamma 90
_cell_formula_units_Z 4
_cell_length_a 16.6407(2)
_cell_length_b 24.6511(3)
_cell_length_c 20.6049(2)
_cell_measurement_reflns_used 23470
_cell_measurement_temperature 150(2)
_cell_measurement_theta_max 76.2840
_cell_measurement_theta_min 3.7240
_cell_volume 8440.02(17)
_computing_cell_refinement 'CrysAlisPro 1.171.38.46 (Rigaku OD, 2015)'
_computing_data_collection 'CrysAlisPro 1.171.38.46 (Rigaku OD, 2015)'
_computing_data_reduction 'CrysAlisPro 1.171.38.46 (Rigaku OD, 2015)'
_computing_structure_refinement 'SHELXL-2018/1 (Sheldrick, 2018)'
_computing_structure_solution 'SHELXS-97 (Sheldrick, 1990)'
_diffrn_ambient_temperature 150(2)
_diffrn_detector_area_resol_mean 10.4102
_diffrn_measured_fraction_theta_full 1.000
_diffrn_measured_fraction_theta_max 0.968
_diffrn_measurement_device_type 'SuperNova, Dual, Cu at zero, Atlas'
_diffrn_measurement_method '\w scans'
_diffrn_radiation_monochromator mirror
_diffrn_radiation_source 'SuperNova (Cu) X-ray Source'
_diffrn_radiation_type CuK\a
_diffrn_radiation_wavelength 1.54184
_diffrn_reflns_av_R_equivalents 0.0300
_diffrn_reflns_av_unetI/netI 0.0287
_diffrn_reflns_Laue_measured_fraction_full 1.000
_diffrn_reflns_Laue_measured_fraction_max 0.968
_diffrn_reflns_limit_h_max 20
_diffrn_reflns_limit_h_min -20
_diffrn_reflns_limit_k_max 30
_diffrn_reflns_limit_k_min -29
_diffrn_reflns_limit_l_max 26
_diffrn_reflns_limit_l_min -26
_diffrn_reflns_number 54103
_diffrn_reflns_point_group_measured_fraction_full 1.000
_diffrn_reflns_point_group_measured_fraction_max 0.968
_diffrn_reflns_theta_full 67.684
_diffrn_reflns_theta_max 78.541
_diffrn_reflns_theta_min 3.586
_exptl_absorpt_coefficient_mu 5.557
_exptl_absorpt_correction_T_max 1.00000
_exptl_absorpt_correction_T_min 0.74879
_exptl_absorpt_correction_type multi-scan
_exptl_absorpt_process_details
;
CrysAlisPro 1.171.38.46 (Rigaku Oxford Diffraction, 2015)
Empirical absorption correction using spherical harmonics,
 implemented in SCALE3 ABSPACK scaling algorithm.
;
_exptl_crystal_colour colourless
_exptl_crystal_density_diffrn 1.236
_exptl_crystal_description block
_exptl_crystal_F_000 3340
_exptl_crystal_size_max 0.220
_exptl_crystal_size_mid 0.140
_exptl_crystal_size_min 0.090
_refine_diff_density_max 1.158
_refine_diff_density_min -0.650
_refine_diff_density_rms 0.056
_refine_ls_extinction_method none
_refine_ls_goodness_of_fit_ref 1.039
_refine_ls_hydrogen_treatment constr
_refine_ls_matrix_type full
_refine_ls_number_parameters 971
_refine_ls_number_reflns 17600
_refine_ls_number_restraints 19
_refine_ls_restrained_S_all 1.043
_refine_ls_R_factor_all 0.0356
_refine_ls_R_factor_gt 0.0308
_refine_ls_shift/su_max 0.006
_refine_ls_shift/su_mean 0.000
_refine_ls_structure_factor_coef Fsqd
_refine_ls_weighting_details 'w=1/[\s^2^(Fo^2^)+(0.0443P)^2^+3.7417P] where P=(Fo^2^+2Fc^2^)/3'
_refine_ls_weighting_scheme calc
_refine_ls_wR_factor_gt 0.0781
_refine_ls_wR_factor_ref 0.0818
_reflns_Friedel_coverage 0.000
_reflns_number_gt 15908
_reflns_number_total 17600
_reflns_threshold_expression 'I > 2\s(I)'
_cod_data_source_file c8dt03427c2.cif
_cod_data_source_block SB630
_cod_depositor_comments 'Adding full bibliography for 7047353--7047362.cif.'
_cod_original_formula_sum 'C81 H128 N4 Na Nd O11.50 P2'
_cod_database_code 7047357
_shelx_shelxl_version_number 2018/1
_shelx_space_group_comment
;
The symmetry employed for this shelxl refinement is uniquely defined
by the following loop, which should always be used as a source of
symmetry information in preference to the above space-group names.
They are only intended as comments.
;
_shelx_estimated_absorpt_t_min 0.374
_shelx_estimated_absorpt_t_max 0.635

loop_
_space_group_symop_operation_xyz
'x, y, z'
'-x+1/2, y+1/2, -z+1/2'
'-x, -y, -z'
'x-1/2, -y-1/2, z-1/2'

loop_
_atom_site_label
_atom_site_type_symbol
_atom_site_fract_x
_atom_site_fract_y
_atom_site_fract_z
_atom_site_U_iso_or_equiv
_atom_site_adp_type
_atom_site_occupancy
_atom_site_site_symmetry_order
_atom_site_calc_flag
_atom_site_refinement_flags_posn
_atom_site_refinement_flags_adp
_atom_site_refinement_flags_occupancy
_atom_site_disorder_assembly
_atom_site_disorder_group
Nd1 Nd 0.76245(2) 0.59839(2) 0.20961(2) 0.02039(4) Uani 1 1 d . . . . .
O1 O 0.65507(10) 0.53909(7) 0.19830(8) 0.0385(4) Uani 1 1 d . . . . .
C1 C 0.61131(15) 0.49993(12) 0.18421(12) 0.0424(6) Uani 1 1 d . . . . .
P1 P 0.55666(7) 0.45030(5) 0.16509(5) 0.0826(3) Uani 1 1 d . . . . .
O2 O 0.88315(9) 0.64586(7) 0.22173(8) 0.0387(4) Uani 1 1 d . . . . .
C2 C 0.95250(14) 0.65705(10) 0.23766(12) 0.0357(5) Uani 1 1 d . . . . .
P2 P 1.04185(4) 0.67046(4) 0.25872(5) 0.0623(2) Uani 1 1 d . . . . .
N1 N 0.71681(10) 0.65085(7) 0.30483(8) 0.0230(3) Uani 1 1 d . . . . .
N2 N 0.77775(10) 0.56928(7) 0.32630(8) 0.0248(3) Uani 1 1 d . . . . .
N3 N 0.78873(11) 0.59508(7) 0.09087(9) 0.0258(3) Uani 1 1 d . . . . .
N4 N 0.69907(10) 0.65757(7) 0.12487(8) 0.0248(3) Uani 1 1 d . . . . .
C3 C 0.74406(12) 0.61397(8) 0.34717(10) 0.0244(4) Uani 1 1 d . . . . .
H3 H 0.739362 0.619656 0.392413 0.029 Uiso 1 1 calc R U . . .
C4 C 0.68429(12) 0.69989(8) 0.32904(9) 0.0249(4) Uani 1 1 d . . . . .
C5 C 0.60234(13) 0.71082(9) 0.31510(11) 0.0323(4) Uani 1 1 d . . . . .
C6 C 0.56961(15) 0.75784(10) 0.33943(13) 0.0413(5) Uani 1 1 d . . . . .
H6 H 0.513987 0.765055 0.330713 0.050 Uiso 1 1 calc R U . . .
C7 C 0.61554(16) 0.79446(10) 0.37594(13) 0.0435(6) Uani 1 1 d . . . . .
H7 H 0.591688 0.826086 0.392915 0.052 Uiso 1 1 calc R U . . .
C8 C 0.69615(16) 0.78452(10) 0.38737(12) 0.0389(5) Uani 1 1 d . . . . .
H8 H 0.728217 0.810051 0.411663 0.047 Uiso 1 1 calc R U . . .
C9 C 0.73234(13) 0.73755(8) 0.36401(10) 0.0287(4) Uani 1 1 d . . . . .
C10 C 0.55196(14) 0.67060(11) 0.27560(15) 0.0469(6) Uani 1 1 d . . . . .
H10 H 0.586226 0.655962 0.241254 0.056 Uiso 1 1 calc R U . . .
C11 C 0.5272(2) 0.62299(14) 0.3166(2) 0.0799(13) Uani 1 1 d . . . . .
H11A H 0.574797 0.607872 0.340125 0.120 Uiso 1 1 calc R U . . .
H11B H 0.502111 0.595058 0.288359 0.120 Uiso 1 1 calc R U . . .
H11C H 0.488639 0.635276 0.347764 0.120 Uiso 1 1 calc R U . . .
C12 C 0.47823(17) 0.69633(14) 0.24125(18) 0.0630(9) Uani 1 1 d . . . . .
H12A H 0.440931 0.708270 0.273587 0.094 Uiso 1 1 calc R U . . .
H12B H 0.451453 0.669663 0.212184 0.094 Uiso 1 1 calc R U . . .
H12C H 0.494799 0.727616 0.215858 0.094 Uiso 1 1 calc R U . . .
C13 C 0.82187(14) 0.72979(9) 0.37687(11) 0.0341(5) Uani 1 1 d . . . . .
H13 H 0.836077 0.693044 0.360434 0.041 Uiso 1 1 calc R U . . .
C14 C 0.8433(2) 0.73100(14) 0.44946(15) 0.0604(8) Uani 1 1 d . . . . .
H14A H 0.830391 0.766777 0.466850 0.091 Uiso 1 1 calc R U . . .
H14B H 0.900933 0.723866 0.457255 0.091 Uiso 1 1 calc R U . . .
H14C H 0.812342 0.703147 0.471107 0.091 Uiso 1 1 calc R U . . .
C15 C 0.87006(17) 0.77131(13) 0.3408(2) 0.0636(9) Uani 1 1 d . . . . .
H15A H 0.858957 0.767017 0.293912 0.095 Uiso 1 1 calc R U . . .
H15B H 0.927606 0.765773 0.351360 0.095 Uiso 1 1 calc R U . . .
H15C H 0.854703 0.807921 0.353940 0.095 Uiso 1 1 calc R U . . .
C16 C 0.80273(13) 0.52800(8) 0.37107(10) 0.0271(4) Uani 1 1 d . . . . .
C17 C 0.74775(14) 0.48861(9) 0.39114(11) 0.0334(5) Uani 1 1 d . . . . .
C18 C 0.77493(17) 0.44786(11) 0.43338(14) 0.0459(6) Uani 1 1 d . . . . .
H18 H 0.737975 0.421635 0.447681 0.055 Uiso 1 1 calc R U . . .
C19 C 0.85452(18) 0.44489(11) 0.45484(14) 0.0501(7) Uani 1 1 d . . . . .
H19 H 0.872274 0.416909 0.483889 0.060 Uiso 1 1 calc R U . . .
C20 C 0.90827(16) 0.48263(11) 0.43403(13) 0.0428(6) Uani 1 1 d . . . . .
H20 H 0.963212 0.480060 0.448796 0.051 Uiso 1 1 calc R U . . .
C21 C 0.88450(13) 0.52440(9) 0.39203(11) 0.0315(4) Uani 1 1 d . . . . .
C22 C 0.66034(15) 0.48891(10) 0.36694(13) 0.0395(5) Uani 1 1 d . . . . .
H22 H 0.654754 0.515015 0.329828 0.047 Uiso 1 1 calc R U . . .
C23 C 0.63217(17) 0.43351(12) 0.34191(16) 0.0519(7) Uani 1 1 d . . . . .
H23A H 0.669283 0.420145 0.310195 0.078 Uiso 1 1 calc R U . . .
H23B H 0.578027 0.436761 0.321094 0.078 Uiso 1 1 calc R U . . .
H23C H 0.631100 0.408007 0.378337 0.078 Uiso 1 1 calc R U . . .
C24 C 0.6058(2) 0.50808(17) 0.41869(19) 0.0690(9) Uani 1 1 d . . . . .
H24A H 0.611783 0.484048 0.456528 0.104 Uiso 1 1 calc R U . . .
H24B H 0.549827 0.507468 0.401375 0.104 Uiso 1 1 calc R U . . .
H24C H 0.620597 0.545162 0.431694 0.104 Uiso 1 1 calc R U . . .
C25 C 0.94472(13) 0.56599(9) 0.37131(11) 0.0324(4) Uani 1 1 d . . . . .
H25 H 0.922232 0.583007 0.330182 0.039 Uiso 1 1 calc R U . . .
C26 C 1.02638(16) 0.54180(12) 0.35733(16) 0.0494(6) Uani 1 1 d . . . . .
H26A H 1.052264 0.527702 0.397732 0.074 Uiso 1 1 calc R U . . .
H26B H 1.060443 0.569933 0.339471 0.074 Uiso 1 1 calc R U . . .
H26C H 1.018887 0.512210 0.325818 0.074 Uiso 1 1 calc R U . . .
C27 C 0.95542(16) 0.61080(11) 0.42188(13) 0.0417(5) Uani 1 1 d . . . . .
H27A H 0.902770 0.626157 0.430613 0.063 Uiso 1 1 calc R U . . .
H27B H 0.989984 0.639314 0.405472 0.063 Uiso 1 1 calc R U . . .
H27C H 0.980396 0.595760 0.462127 0.063 Uiso 1 1 calc R U . . .
C28 C 0.73717(11) 0.63437(8) 0.07738(10) 0.0251(4) Uani 1 1 d . . . . .
C29 C 0.83237(12) 0.57170(9) 0.04049(10) 0.0275(4) Uani 1 1 d . . . . .
C30 C 0.80686(14) 0.52164(9) 0.01329(11) 0.0333(5) Uani 1 1 d . . . . .
C31 C 0.85077(17) 0.49860(10) -0.03520(13) 0.0431(6) Uani 1 1 d . . . . .
H31 H 0.833778 0.465110 -0.054191 0.052 Uiso 1 1 calc R U . . .
C32 C 0.91836(17) 0.52371(12) -0.05592(13) 0.0483(6) Uani 1 1 d . . . . .
H32 H 0.947318 0.507783 -0.089549 0.058 Uiso 1 1 calc R U . . .
C33 C 0.94447(16) 0.57184(11) -0.02828(13) 0.0434(6) Uani 1 1 d . . . . .
H33 H 0.991736 0.588479 -0.042856 0.052 Uiso 1 1 calc R U . . .
C34 C 0.90292(14) 0.59673(9) 0.02075(11) 0.0330(5) Uani 1 1 d . . . . .
C35 C 0.73160(16) 0.49346(10) 0.03408(13) 0.0422(6) Uani 1 1 d . . . . .
H35 H 0.718343 0.508932 0.077077 0.051 Uiso 1 1 calc R U . . .
C36 C 0.66186(19) 0.50553(16) -0.01343(18) 0.0652(9) Uani 1 1 d . . . . .
H36A H 0.656664 0.544858 -0.019163 0.098 Uiso 1 1 calc R U . . .
H36B H 0.612216 0.491005 0.003320 0.098 Uiso 1 1 calc R U . . .
H36C H 0.671333 0.488560 -0.055346 0.098 Uiso 1 1 calc R U . . .
C37 C 0.7426(2) 0.43176(12) 0.04300(17) 0.0627(9) Uani 1 1 d . . . . .
H37A H 0.745519 0.414475 0.000363 0.094 Uiso 1 1 calc R U . . .
H37B H 0.696837 0.416927 0.065190 0.094 Uiso 1 1 calc R U . . .
H37C H 0.792463 0.424654 0.069126 0.094 Uiso 1 1 calc R U . . .
C38 C 0.93509(15) 0.64910(11) 0.05114(12) 0.0407(5) Uani 1 1 d . . . . .
H38 H 0.905657 0.655792 0.091429 0.049 Uiso 1 1 calc R U . . .
C39 C 0.9201(2) 0.69722(12) 0.00631(15) 0.0534(7) Uani 1 1 d . . . . .
H39A H 0.948894 0.691950 -0.033437 0.080 Uiso 1 1 calc R U . . .
H39B H 0.939313 0.730413 0.028234 0.080 Uiso 1 1 calc R U . . .
H39C H 0.862255 0.700420 -0.004845 0.080 Uiso 1 1 calc R U . . .
C40 C 1.02447(18) 0.64490(16) 0.07084(17) 0.0640(9) Uani 1 1 d . . . . .
H40A H 1.033730 0.613489 0.099422 0.096 Uiso 1 1 calc R U . . .
H40B H 1.042006 0.677980 0.093882 0.096 Uiso 1 1 calc R U . . .
H40C H 1.055139 0.640539 0.031896 0.096 Uiso 1 1 calc R U . . .
C41 C 0.63967(13) 0.69713(9) 0.10780(11) 0.0310(4) Uani 1 1 d . . . . .
C42 C 0.56830(15) 0.68209(12) 0.07350(14) 0.0448(6) Uani 1 1 d . . . . .
C43 C 0.51357(19) 0.72275(15) 0.05640(19) 0.0687(10) Uani 1 1 d . . . . .
H43 H 0.464938 0.713413 0.032757 0.082 Uiso 1 1 calc R U . . .
C44 C 0.5275(2) 0.77606(15) 0.0726(2) 0.0758(11) Uani 1 1 d . . . . .
H44 H 0.489658 0.803086 0.058756 0.091 Uiso 1 1 calc R U . . .
C45 C 0.59598(18) 0.79053(12) 0.10872(16) 0.0533(7) Uani 1 1 d . . . . .
H45 H 0.604536 0.827358 0.120781 0.064 Uiso 1 1 calc R U . . .
C46 C 0.65297(14) 0.75136(9) 0.12777(11) 0.0338(5) Uani 1 1 d . . . . .
C47 C 0.54691(16) 0.62289(12) 0.05779(15) 0.0488(6) Uani 1 1 d . . . . .
H47 H 0.597463 0.600983 0.062612 0.059 Uiso 1 1 calc R U . . .
C48 C 0.5127(2) 0.61653(17) -0.01158(16) 0.0655(9) Uani 1 1 d . . . . .
H48A H 0.462061 0.636726 -0.017100 0.098 Uiso 1 1 calc R U . . .
H48B H 0.502680 0.578040 -0.020775 0.098 Uiso 1 1 calc R U . . .
H48C H 0.551239 0.630708 -0.041643 0.098 Uiso 1 1 calc R U . . .
C49 C 0.4878(2) 0.60021(15) 0.10429(18) 0.0672(9) Uani 1 1 d . . . . .
H49A H 0.510636 0.603359 0.148982 0.101 Uiso 1 1 calc R U . . .
H49B H 0.477352 0.561943 0.094081 0.101 Uiso 1 1 calc R U . . .
H49C H 0.437339 0.620659 0.099850 0.101 Uiso 1 1 calc R U . . .
C50 C 0.72815(13) 0.76643(9) 0.16716(11) 0.0333(5) Uani 1 1 d . . . . .
H50 H 0.741973 0.735339 0.196882 0.040 Uiso 1 1 calc R U . . .
C51 C 0.79830(17) 0.77437(12) 0.12398(16) 0.0540(7) Uani 1 1 d . . . . .
H51A H 0.805374 0.741613 0.097946 0.081 Uiso 1 1 calc R U . . .
H51B H 0.847470 0.781264 0.151062 0.081 Uiso 1 1 calc R U . . .
H51C H 0.787348 0.805361 0.095049 0.081 Uiso 1 1 calc R U . . .
C52 C 0.71718(18) 0.81647(10) 0.20957(13) 0.0436(6) Uani 1 1 d . . . . .
H52A H 0.706842 0.848236 0.181767 0.065 Uiso 1 1 calc R U . . .
H52B H 0.766148 0.822480 0.237227 0.065 Uiso 1 1 calc R U . . .
H52C H 0.671533 0.810778 0.236912 0.065 Uiso 1 1 calc R U . . .
O3 O 0.84324(9) 0.51516(6) 0.20243(9) 0.0363(4) Uani 1 1 d D . . . .
C53 C 0.81753(14) 0.46158(9) 0.22167(12) 0.0355(5) Uani 1 1 d D . . . .
H53A H 0.784658 0.444032 0.186099 0.043 Uiso 1 1 calc R U . . .
H53B H 0.785460 0.463648 0.260687 0.043 Uiso 1 1 calc R U . . .
C54 C 0.89399(17) 0.43080(11) 0.23606(17) 0.0503(7) Uani 1 1 d D . . . .
H54A H 0.886058 0.391412 0.228840 0.060 Uiso 1 1 calc R U . . .
H54B H 0.914965 0.436903 0.281349 0.060 Uiso 1 1 calc R U . . .
C55 C 0.95000(16) 0.45465(10) 0.18765(16) 0.0490(7) Uani 1 1 d D . . . .
H55A H 1.006994 0.450827 0.203367 0.059 Uiso 1 1 calc R U . . .
H55B H 0.942250 0.436788 0.144739 0.059 Uiso 1 1 calc R U . . .
C56 C 0.92570(14) 0.51336(10) 0.18379(13) 0.0389(5) Uani 1 1 d D . . . .
H56A H 0.960655 0.535555 0.213752 0.047 Uiso 1 1 calc R U . . .
H56B H 0.929822 0.527307 0.139033 0.047 Uiso 1 1 calc R U . . .
Na1 Na 0.22459(5) 0.85804(4) 0.19500(5) 0.03689(19) Uani 1 1 d . . . . .
O101 O 0.22535(12) 0.84491(9) 0.31634(10) 0.0497(4) Uani 1 1 d . . . . .
O102 O 0.36708(11) 0.87373(7) 0.26243(9) 0.0437(4) Uani 1 1 d . . . . .
O103 O 0.34355(11) 0.88751(8) 0.13417(9) 0.0445(4) Uani 1 1 d . . . . .
O104 O 0.21862(13) 0.86701(10) 0.05192(14) 0.0699(7) Uani 1 1 d . . . . .
O105 O 0.09576(13) 0.80868(11) 0.10968(12) 0.0686(6) Uani 1 1 d . . . . .
O106 O 0.08832(11) 0.84545(9) 0.23810(11) 0.0515(5) Uani 1 1 d . . . . .
O107 O 0.27164(11) 0.76866(7) 0.18193(10) 0.0456(4) Uani 1 1 d . . . . .
O108 O 0.20161(12) 0.95368(8) 0.20527(11) 0.0537(5) Uani 1 1 d . . . . .
C101 C 0.29235(19) 0.86426(15) 0.35444(15) 0.0552(7) Uani 1 1 d . . . . .
H10A H 0.291979 0.849477 0.399097 0.066 Uiso 1 1 calc R U . . .
H10B H 0.291156 0.904355 0.356885 0.066 Uiso 1 1 calc R U . . .
C102 C 0.36562(17) 0.84567(13) 0.32210(15) 0.0512(7) Uani 1 1 d . . . . .
H10C H 0.414617 0.853930 0.349720 0.061 Uiso 1 1 calc R U . . .
H10D H 0.363262 0.806040 0.314469 0.061 Uiso 1 1 calc R U . . .
C103 C 0.42335(15) 0.85178(11) 0.22094(15) 0.0454(6) Uani 1 1 d . . . . .
H10E H 0.408437 0.814091 0.208854 0.055 Uiso 1 1 calc R U . . .
H10F H 0.477760 0.851461 0.242896 0.055 Uiso 1 1 calc R U . . .
C104 C 0.42235(17) 0.88653(13) 0.16244(16) 0.0521(7) Uani 1 1 d . . . . .
H10G H 0.439762 0.923750 0.174511 0.063 Uiso 1 1 calc R U . . .
H10H H 0.459824 0.871917 0.131064 0.063 Uiso 1 1 calc R U . . .
C105 C 0.3405(2) 0.91173(14) 0.07250(15) 0.0609(9) Uani 1 1 d . . . . .
H10I H 0.369277 0.888814 0.041822 0.073 Uiso 1 1 calc R U . . .
H10J H 0.367044 0.947681 0.074966 0.073 Uiso 1 1 calc R U . . .
C106 C 0.2554(2) 0.91793(13) 0.04937(15) 0.0597(8) Uani 1 1 d . . . . .
H10K H 0.227989 0.943981 0.077277 0.072 Uiso 1 1 calc R U . . .
H10L H 0.252043 0.931849 0.004234 0.072 Uiso 1 1 calc R U . . .
C107 C 0.14051(19) 0.86370(17) 0.02212(18) 0.0656(9) Uani 1 1 d . . . . .
H10M H 0.143043 0.864686 -0.025763 0.079 Uiso 1 1 calc R U . . .
H10N H 0.107499 0.894683 0.035695 0.079 Uiso 1 1 calc R U . . .
C108 C 0.1042(2) 0.81158(16) 0.04272(17) 0.0634(8) Uani 1 1 d . . . . .
H10O H 0.050605 0.807307 0.020009 0.076 Uiso 1 1 calc R U . . .
H10P H 0.138438 0.781146 0.029381 0.076 Uiso 1 1 calc R U . . .
C109 C 0.02926(18) 0.83614(16) 0.13129(18) 0.0625(8) Uani 1 1 d . . . . .
H10Q H -0.019915 0.824602 0.105798 0.075 Uiso 1 1 calc R U . . .
H10R H 0.036130 0.875677 0.125219 0.075 Uiso 1 1 calc R U . . .
C110 C 0.02090(15) 0.82374(12) 0.20229(16) 0.0526(7) Uani 1 1 d . . . . .
H11D H -0.029221 0.840081 0.217207 0.063 Uiso 1 1 calc R U . . .
H11E H 0.018262 0.784018 0.208951 0.063 Uiso 1 1 calc R U . . .
C111 C 0.08577(17) 0.83248(13) 0.30527(16) 0.0543(7) Uani 1 1 d . . . . .
H11F H 0.092215 0.792891 0.311707 0.065 Uiso 1 1 calc R U . . .
H11G H 0.033354 0.843494 0.321647 0.065 Uiso 1 1 calc R U . . .
C112 C 0.15166(19) 0.86168(15) 0.34073(16) 0.0597(8) Uani 1 1 d . . . . .
H11H H 0.144737 0.901284 0.334748 0.072 Uiso 1 1 calc R U . . .
H11I H 0.151203 0.853534 0.387760 0.072 Uiso 1 1 calc R U . . .
C113 C 0.2321(3) 0.72607(14) 0.2127(2) 0.0756(11) Uani 1 1 d . . . . .
H11J H 0.174010 0.734198 0.214252 0.091 Uiso 1 1 calc R U . . .
H11K H 0.254814 0.721480 0.257787 0.091 Uiso 1 1 calc R U . . .
C114 C 0.2442(2) 0.67529(13) 0.1743(2) 0.0777(12) Uani 1 1 d . . . . .
H11L H 0.291015 0.654385 0.192362 0.093 Uiso 1 1 calc R U . . .
H11M H 0.195707 0.651951 0.173589 0.093 Uiso 1 1 calc R U . . .
C115 C 0.2587(2) 0.69641(14) 0.1083(2) 0.0761(11) Uani 1 1 d . . . . .
H11N H 0.207421 0.702577 0.082754 0.091 Uiso 1 1 calc R U . . .
H11O H 0.292592 0.671191 0.084305 0.091 Uiso 1 1 calc R U . . .
C116 C 0.30192(18) 0.74909(12) 0.12296(16) 0.0516(7) Uani 1 1 d . . . . .
H11P H 0.360727 0.743068 0.128207 0.062 Uiso 1 1 calc R U . . .
H11Q H 0.290975 0.775464 0.087335 0.062 Uiso 1 1 calc R U . . .
C117 C 0.2666(2) 0.98985(14) 0.2189(2) 0.0715(10) Uani 1 1 d . . . . .
H11R H 0.276495 1.012370 0.180308 0.086 Uiso 1 1 calc R U . . .
H11S H 0.316361 0.969548 0.231477 0.086 Uiso 1 1 calc R U . . .
C118 C 0.2416(3) 1.02454(19) 0.2739(3) 0.1050(18) Uani 1 1 d . . . . .
H11T H 0.258143 1.007943 0.316281 0.126 Uiso 1 1 calc R U . . .
H11U H 0.265620 1.061196 0.271660 0.126 Uiso 1 1 calc R U . . .
C119 C 0.1530(3) 1.02713(19) 0.2648(3) 0.1006(16) Uani 1 1 d . . . . .
H11V H 0.135699 1.063229 0.248288 0.121 Uiso 1 1 calc R U . . .
H11W H 0.127667 1.020322 0.306445 0.121 Uiso 1 1 calc R U . . .
C120 C 0.1298(2) 0.98348(14) 0.2159(2) 0.0693(9) Uani 1 1 d . . . . .
H12D H 0.088388 0.959314 0.233011 0.083 Uiso 1 1 calc R U . . .
H12E H 0.107977 0.999865 0.174795 0.083 Uiso 1 1 calc R U . . .
O1S O 0.2753(6) 0.1402(4) 0.1078(5) 0.137(3) Uani 0.5 1 d D . P A 1
C1S C 0.3147(5) 0.1772(4) 0.0697(7) 0.088(3) Uani 0.5 1 d D . P A 1
H1S1 H 0.322180 0.162397 0.025809 0.105 Uiso 0.5 1 calc R U P A 1
H1S2 H 0.367782 0.187199 0.090210 0.105 Uiso 0.5 1 calc R U P A 1
C2S C 0.2581(11) 0.2252(7) 0.0669(9) 0.172(10) Uani 0.5 1 d D . P A 1
H2S1 H 0.281127 0.256189 0.092052 0.207 Uiso 0.5 1 calc R U P A 1
H2S2 H 0.245632 0.236757 0.021430 0.207 Uiso 0.5 1 calc R U P A 1
C3S C 0.1882(10) 0.2042(7) 0.0956(10) 0.183(10) Uani 0.5 1 d D . P A 1
H3S1 H 0.141478 0.208826 0.064287 0.220 Uiso 0.5 1 calc R U P A 1
H3S2 H 0.177998 0.226207 0.134488 0.220 Uiso 0.5 1 calc R U P A 1
C4S C 0.1932(6) 0.1476(6) 0.1146(7) 0.104(4) Uani 0.5 1 d D . P A 1
H4S1 H 0.178135 0.141958 0.159925 0.125 Uiso 0.5 1 calc R U P A 1
H4S2 H 0.160078 0.124016 0.084936 0.125 Uiso 0.5 1 calc R U P A 1
C1T C 0.3477(12) 0.2348(6) 0.0595(7) 0.180(9) Uani 0.5 1 d D . P B 2
H1T1 H 0.376198 0.264758 0.081920 0.270 Uiso 0.5 1 calc R U P B 2
H1T2 H 0.384658 0.204223 0.055071 0.270 Uiso 0.5 1 calc R U P B 2
H1T3 H 0.327446 0.246778 0.016358 0.270 Uiso 0.5 1 calc R U P B 2
C2T C 0.2786(17) 0.2173(9) 0.0982(8) 0.229(17) Uani 0.5 1 d D . P B 2
H2T1 H 0.298703 0.205534 0.142013 0.275 Uiso 0.5 1 calc R U P B 2
H2T2 H 0.241365 0.248182 0.103215 0.275 Uiso 0.5 1 calc R U P B 2
C3T C 0.236(2) 0.1727(9) 0.0651(11) 0.32(3) Uani 0.5 1 d D . P B 2
H3T1 H 0.267112 0.160022 0.028507 0.384 Uiso 0.5 1 calc R U P B 2
H3T2 H 0.183038 0.185792 0.046983 0.384 Uiso 0.5 1 calc R U P B 2
C4T C 0.2229(17) 0.1263(12) 0.1098(18) 0.60(6) Uani 0.5 1 d D . P B 2
H4T1 H 0.215101 0.139233 0.154555 0.721 Uiso 0.5 1 calc R U P B 2
H4T2 H 0.269006 0.100905 0.110764 0.721 Uiso 0.5 1 calc R U P B 2
C5T C 0.1460(12) 0.0991(7) 0.0804(9) 0.264(16) Uani 0.5 1 d D . P B 2
H5T1 H 0.160785 0.067074 0.054612 0.317 Uiso 0.5 1 calc R U P B 2
H5T2 H 0.112752 0.086367 0.115867 0.317 Uiso 0.5 1 calc R U P B 2
C6T C 0.0997(18) 0.1364(14) 0.0393(10) 0.61(5) Uani 0.5 1 d D . P B 2
H6T1 H 0.051147 0.118182 0.021211 0.913 Uiso 0.5 1 calc R U P B 2
H6T2 H 0.084249 0.167815 0.065008 0.913 Uiso 0.5 1 calc R U P B 2
H6T3 H 0.132225 0.148544 0.003826 0.913 Uiso 0.5 1 calc R U P B 2

loop_
_atom_site_aniso_label
_atom_site_aniso_U_11
_atom_site_aniso_U_22
_atom_site_aniso_U_33
_atom_site_aniso_U_23
_atom_site_aniso_U_13
_atom_site_aniso_U_12
Nd1 0.01865(5) 0.02089(6) 0.02164(6) -0.00115(4) 0.00126(4) 0.00128(4)
O1 0.0335(8) 0.0409(9) 0.0409(9) -0.0034(7) -0.0006(7) -0.0159(7)
C1 0.0413(13) 0.0552(15) 0.0311(11) -0.0028(10) 0.0047(10) -0.0167(11)
P1 0.0956(7) 0.0884(7) 0.0639(5) -0.0164(5) 0.0055(5) -0.0652(6)
O2 0.0247(7) 0.0481(10) 0.0428(9) 0.0015(7) -0.0030(6) -0.0118(7)
C2 0.0354(11) 0.0348(11) 0.0372(12) 0.0029(9) 0.0048(9) -0.0058(9)
P2 0.0340(3) 0.0739(5) 0.0776(5) 0.0226(4) -0.0113(3) -0.0234(3)
N1 0.0209(7) 0.0222(8) 0.0256(8) -0.0014(6) -0.0015(6) 0.0037(6)
N2 0.0265(8) 0.0226(8) 0.0252(8) -0.0006(6) 0.0001(6) 0.0040(6)
N3 0.0256(8) 0.0263(8) 0.0255(8) -0.0028(6) 0.0026(7) -0.0002(6)
N4 0.0216(7) 0.0247(8) 0.0278(8) -0.0010(6) -0.0013(6) 0.0012(6)
C3 0.0238(9) 0.0257(9) 0.0235(9) -0.0026(7) 0.0009(7) 0.0010(7)
C4 0.0262(9) 0.0246(9) 0.0242(9) -0.0002(7) 0.0035(7) 0.0033(7)
C5 0.0258(10) 0.0306(11) 0.0405(12) -0.0007(9) 0.0027(8) 0.0051(8)
C6 0.0315(11) 0.0413(13) 0.0518(14) -0.0005(11) 0.0077(10) 0.0124(10)
C7 0.0502(14) 0.0334(12) 0.0474(14) -0.0100(10) 0.0087(11) 0.0156(11)
C8 0.0482(13) 0.0298(11) 0.0386(12) -0.0088(9) 0.0005(10) 0.0054(10)
C9 0.0334(10) 0.0255(10) 0.0271(10) -0.0025(8) 0.0016(8) 0.0027(8)
C10 0.0253(11) 0.0418(13) 0.0723(19) -0.0110(13) -0.0110(11) 0.0083(10)
C11 0.0407(16) 0.0510(18) 0.146(4) 0.013(2) -0.016(2) -0.0112(14)
C12 0.0351(13) 0.068(2) 0.084(2) -0.0201(17) -0.0208(14) 0.0190(13)
C13 0.0332(11) 0.0286(10) 0.0395(12) -0.0045(9) -0.0074(9) 0.0008(9)
C14 0.0675(19) 0.0601(18) 0.0503(16) -0.0200(14) -0.0264(14) 0.0157(15)
C15 0.0351(13) 0.0511(17) 0.104(3) 0.0209(17) 0.0024(15) -0.0044(12)
C16 0.0331(10) 0.0240(9) 0.0239(9) 0.0000(7) -0.0023(8) 0.0039(8)
C17 0.0379(11) 0.0281(10) 0.0338(11) 0.0036(9) -0.0029(9) -0.0022(9)
C18 0.0508(14) 0.0369(13) 0.0490(15) 0.0140(11) -0.0066(12) -0.0079(11)
C19 0.0569(16) 0.0395(13) 0.0517(15) 0.0208(12) -0.0155(13) -0.0013(12)
C20 0.0400(12) 0.0424(13) 0.0444(13) 0.0094(11) -0.0134(10) 0.0037(10)
C21 0.0328(10) 0.0305(10) 0.0306(10) 0.0010(8) -0.0050(8) 0.0034(9)
C22 0.0367(12) 0.0356(12) 0.0457(13) 0.0086(10) -0.0017(10) -0.0045(10)
C23 0.0438(14) 0.0467(15) 0.0643(18) -0.0032(13) -0.0041(13) -0.0096(12)
C24 0.0500(17) 0.080(2) 0.077(2) -0.0189(19) 0.0024(16) 0.0064(16)
C25 0.0293(10) 0.0338(11) 0.0337(11) 0.0028(9) -0.0034(8) 0.0048(9)
C26 0.0353(12) 0.0476(15) 0.0653(18) 0.0021(13) 0.0029(12) 0.0110(11)
C27 0.0412(13) 0.0381(12) 0.0450(14) -0.0021(10) -0.0040(11) -0.0014(10)
C28 0.0211(8) 0.0259(9) 0.0283(9) -0.0021(8) 0.0004(7) -0.0037(7)
C29 0.0295(10) 0.0289(10) 0.0243(9) -0.0006(8) 0.0047(8) 0.0031(8)
C30 0.0405(12) 0.0310(11) 0.0288(10) -0.0026(8) 0.0070(9) -0.0011(9)
C31 0.0565(15) 0.0350(12) 0.0390(13) -0.0111(10) 0.0124(11) -0.0008(11)
C32 0.0541(15) 0.0505(15) 0.0425(14) -0.0113(12) 0.0240(12) 0.0069(12)
C33 0.0399(12) 0.0513(15) 0.0410(13) -0.0046(11) 0.0201(11) -0.0029(11)
C34 0.0340(11) 0.0368(12) 0.0290(11) -0.0009(9) 0.0081(9) -0.0020(9)
C35 0.0520(14) 0.0369(12) 0.0387(13) -0.0129(10) 0.0127(11) -0.0140(11)
C36 0.0523(17) 0.077(2) 0.067(2) -0.0086(17) 0.0051(15) -0.0198(16)
C37 0.093(2) 0.0379(15) 0.0599(18) -0.0097(13) 0.0246(17) -0.0184(15)
C38 0.0382(12) 0.0491(14) 0.0359(12) -0.0067(10) 0.0128(10) -0.0150(11)
C39 0.0664(18) 0.0432(14) 0.0517(16) -0.0065(12) 0.0135(14) -0.0170(13)
C40 0.0432(15) 0.087(2) 0.0613(19) -0.0132(17) 0.0014(13) -0.0202(16)
C41 0.0258(9) 0.0356(11) 0.0310(10) 0.0004(9) -0.0034(8) 0.0069(8)
C42 0.0302(11) 0.0509(15) 0.0517(15) -0.0047(12) -0.0144(10) 0.0065(11)
C43 0.0479(16) 0.069(2) 0.085(2) -0.0101(18) -0.0393(16) 0.0181(15)
C44 0.066(2) 0.062(2) 0.094(3) -0.0031(18) -0.043(2) 0.0327(17)
C45 0.0557(16) 0.0372(13) 0.0648(18) -0.0024(12) -0.0157(14) 0.0186(12)
C46 0.0334(11) 0.0324(11) 0.0351(11) 0.0020(9) -0.0021(9) 0.0076(9)
C47 0.0328(12) 0.0563(16) 0.0554(16) -0.0132(13) -0.0158(11) -0.0029(11)
C48 0.0602(19) 0.090(2) 0.0457(16) -0.0149(16) -0.0021(14) -0.0199(18)
C49 0.078(2) 0.068(2) 0.0547(19) -0.0052(15) -0.0049(17) -0.0166(17)
C50 0.0342(11) 0.0277(10) 0.0374(11) -0.0019(9) -0.0023(9) 0.0033(9)
C51 0.0462(15) 0.0500(16) 0.0670(19) -0.0173(14) 0.0148(13) -0.0126(12)
C52 0.0581(15) 0.0291(11) 0.0434(13) -0.0038(10) 0.0004(11) 0.0051(11)
O3 0.0340(8) 0.0277(8) 0.0490(10) 0.0061(7) 0.0180(7) 0.0074(6)
C53 0.0355(11) 0.0284(11) 0.0437(13) -0.0019(9) 0.0106(10) -0.0009(9)
C54 0.0448(14) 0.0317(12) 0.076(2) 0.0155(12) 0.0206(13) 0.0072(11)
C55 0.0432(13) 0.0349(13) 0.0715(19) 0.0056(12) 0.0278(13) 0.0111(11)
C56 0.0309(11) 0.0362(12) 0.0511(14) 0.0096(10) 0.0147(10) 0.0072(9)
Na1 0.0337(4) 0.0338(4) 0.0438(5) 0.0009(4) 0.0079(4) -0.0010(4)
O101 0.0432(10) 0.0586(12) 0.0479(11) -0.0031(9) 0.0068(8) 0.0024(9)
O102 0.0422(9) 0.0401(9) 0.0488(10) 0.0008(8) 0.0022(8) 0.0053(7)
O103 0.0462(10) 0.0428(9) 0.0457(10) 0.0015(8) 0.0143(8) -0.0066(8)
O104 0.0420(11) 0.0602(13) 0.107(2) 0.0127(13) -0.0004(12) -0.0103(10)
O105 0.0453(11) 0.0932(18) 0.0680(15) 0.0143(13) 0.0094(10) 0.0072(11)
O106 0.0374(9) 0.0573(12) 0.0612(12) -0.0026(10) 0.0149(9) -0.0069(8)
O107 0.0470(10) 0.0342(9) 0.0572(11) -0.0002(8) 0.0170(8) -0.0086(8)
O108 0.0519(11) 0.0372(10) 0.0728(14) -0.0074(9) 0.0116(10) 0.0033(8)
C101 0.0534(16) 0.0682(19) 0.0435(15) 0.0018(14) -0.0010(12) -0.0004(14)
C102 0.0420(14) 0.0544(16) 0.0560(17) 0.0090(13) -0.0083(12) 0.0017(12)
C103 0.0295(11) 0.0377(13) 0.0691(18) -0.0087(12) 0.0020(11) -0.0015(10)
C104 0.0412(14) 0.0537(16) 0.0627(18) -0.0088(14) 0.0145(13) -0.0145(12)
C105 0.074(2) 0.070(2) 0.0396(15) 0.0002(13) 0.0109(14) -0.0374(17)
C106 0.088(2) 0.0518(16) 0.0398(15) 0.0104(13) 0.0071(15) -0.0101(16)
C107 0.0464(16) 0.087(2) 0.064(2) 0.0200(18) 0.0062(14) -0.0041(16)
C108 0.0481(16) 0.078(2) 0.064(2) -0.0015(17) 0.0021(14) -0.0156(16)
C109 0.0425(15) 0.074(2) 0.071(2) 0.0058(17) 0.0033(14) 0.0043(15)
C110 0.0289(12) 0.0519(16) 0.078(2) 0.0137(14) 0.0086(12) 0.0004(11)
C111 0.0431(14) 0.0557(17) 0.0663(19) -0.0010(14) 0.0242(13) -0.0012(12)
C112 0.0580(17) 0.067(2) 0.0562(18) -0.0099(15) 0.0202(14) 0.0039(15)
C113 0.081(2) 0.0459(17) 0.103(3) 0.0151(18) 0.032(2) -0.0143(17)
C114 0.0499(17) 0.0337(15) 0.150(4) 0.0064(19) 0.010(2) -0.0078(13)
C115 0.075(2) 0.0468(18) 0.105(3) -0.0222(19) -0.012(2) -0.0087(16)
C116 0.0496(15) 0.0436(15) 0.0623(18) -0.0085(13) 0.0091(13) -0.0056(12)
C117 0.0591(19) 0.0393(16) 0.116(3) -0.0070(17) 0.000(2) -0.0011(14)
C118 0.105(4) 0.067(3) 0.139(4) -0.044(3) -0.033(3) 0.024(2)
C119 0.090(3) 0.077(3) 0.135(4) -0.045(3) 0.004(3) 0.027(2)
C120 0.0620(19) 0.0528(18) 0.092(3) -0.0060(17) -0.0025(18) 0.0226(16)
O1S 0.137(8) 0.140(8) 0.136(8) 0.019(6) 0.010(6) -0.003(7)
C1S 0.059(4) 0.074(6) 0.129(9) 0.007(6) 0.000(5) 0.006(4)
C2S 0.24(3) 0.19(2) 0.085(11) 0.034(13) -0.030(14) -0.034(19)
C3S 0.167(16) 0.25(2) 0.135(14) 0.040(15) 0.041(12) 0.150(17)
C4S 0.061(5) 0.134(10) 0.116(9) 0.038(8) -0.001(5) -0.003(6)
C1T 0.35(3) 0.094(9) 0.083(9) -0.015(7) -0.053(14) 0.007(14)
C2T 0.46(5) 0.16(2) 0.070(10) -0.032(11) 0.036(18) -0.11(3)
C3T 0.69(9) 0.114(16) 0.16(2) -0.002(15) 0.05(4) -0.10(3)
C4T 0.29(5) 0.55(9) 1.00(15) -0.09(9) 0.37(7) -0.19(6)
C5T 0.39(4) 0.26(3) 0.158(18) 0.023(17) 0.14(2) 0.18(3)
C6T 0.76(7) 0.86(8) 0.24(3) 0.38(4) 0.34(4) 0.73(7)

loop_
_atom_type_symbol
_atom_type_description
_atom_type_scat_dispersion_real
_atom_type_scat_dispersion_imag
_atom_type_scat_source
C C 0.0181 0.0091 'International Tables Vol C Tables 4.2.6.8 and 6.1.1.4'
H H 0.0000 0.0000 'International Tables Vol C Tables 4.2.6.8 and 6.1.1.4'
N N 0.0311 0.0180 'International Tables Vol C Tables 4.2.6.8 and 6.1.1.4'
O O 0.0492 0.0322 'International Tables Vol C Tables 4.2.6.8 and 6.1.1.4'
P P 0.2955 0.4335 'International Tables Vol C Tables 4.2.6.8 and 6.1.1.4'
Nd Nd -3.1807 10.9079 'International Tables Vol C Tables 4.2.6.8 and 6.1.1.4'
Na Na 0.1353 0.1239 'International Tables Vol C Tables 4.2.6.8 and 6.1.1.4'

loop_
_geom_angle_atom_site_label_1
_geom_angle_atom_site_label_2
_geom_angle_atom_site_label_3
_geom_angle
O1 Nd1 O2 170.96(6)
O1 Nd1 O3 83.60(6)
O2 Nd1 O3 87.40(6)
O1 Nd1 N4 90.23(6)
O2 Nd1 N4 96.43(6)
O3 Nd1 N4 131.61(6)
O1 Nd1 N1 98.06(6)
O2 Nd1 N1 87.29(6)
O3 Nd1 N1 131.90(6)
N4 Nd1 N1 96.49(5)
O1 Nd1 N2 87.34(6)
O2 Nd1 N2 89.93(6)
O3 Nd1 N2 77.98(5)
N4 Nd1 N2 149.82(5)
N1 Nd1 N2 54.25(5)
O1 Nd1 N3 93.19(6)
O2 Nd1 N3 85.76(6)
O3 Nd1 N3 77.87(6)
N4 Nd1 N3 54.54(5)
N1 Nd1 N3 149.03(5)
N2 Nd1 N3 155.63(5)
O1 Nd1 C28 91.53(6)
O2 Nd1 C28 91.59(6)
O3 Nd1 C28 104.63(6)
N4 Nd1 C28 27.37(6)
N1 Nd1 C28 123.28(5)
N2 Nd1 C28 177.03(5)
N3 Nd1 C28 27.18(6)
O1 Nd1 C3 93.48(6)
O2 Nd1 C3 87.97(6)
O3 Nd1 C3 104.87(6)
N4 Nd1 C3 123.43(6)
N1 Nd1 C3 27.17(5)
N2 Nd1 C3 27.08(6)
N3 Nd1 C3 173.04(6)
C28 Nd1 C3 150.44(6)
C1 O1 Nd1 164.09(18)
O1 C1 P1 178.9(2)
C2 O2 Nd1 161.01(17)
O2 C2 P2 179.0(2)
C3 N1 C4 118.35(17)
C3 N1 Nd1 93.11(12)
C4 N1 Nd1 148.19(13)
C3 N2 C16 120.09(17)
C3 N2 Nd1 92.91(12)
C16 N2 Nd1 146.95(13)
C28 N3 C29 119.89(18)
C28 N3 Nd1 92.06(12)
C29 N3 Nd1 148.02(14)
C28 N4 C41 117.94(18)
C28 N4 Nd1 93.67(12)
C41 N4 Nd1 147.87(14)
N2 C3 N1 119.70(18)
N2 C3 Nd1 60.01(11)
N1 C3 Nd1 59.71(10)
N2 C3 H3 120.2
N1 C3 H3 120.2
Nd1 C3 H3 178.4
C9 C4 C5 119.97(19)
C9 C4 N1 121.71(18)
C5 C4 N1 118.29(18)
C6 C5 C4 118.9(2)
C6 C5 C10 121.8(2)
C4 C5 C10 119.31(19)
C7 C6 C5 121.8(2)
C7 C6 H6 119.1
C5 C6 H6 119.1
C8 C7 C6 119.0(2)
C8 C7 H7 120.5
C6 C7 H7 120.5
C7 C8 C9 121.5(2)
C7 C8 H8 119.2
C9 C8 H8 119.2
C4 C9 C8 118.7(2)
C4 C9 C13 122.47(18)
C8 C9 C13 118.8(2)
C5 C10 C11 111.6(3)
C5 C10 C12 112.8(2)
C11 C10 C12 110.2(3)
C5 C10 H10 107.3
C11 C10 H10 107.3
C12 C10 H10 107.3
C10 C11 H11A 109.5
C10 C11 H11B 109.5
H11A C11 H11B 109.5
C10 C11 H11C 109.5
H11A C11 H11C 109.5
H11B C11 H11C 109.5
C10 C12 H12A 109.5
C10 C12 H12B 109.5
H12A C12 H12B 109.5
C10 C12 H12C 109.5
H12A C12 H12C 109.5
H12B C12 H12C 109.5
C9 C13 C15 111.8(2)
C9 C13 C14 110.3(2)
C15 C13 C14 111.5(3)
C9 C13 H13 107.7
C15 C13 H13 107.7
C14 C13 H13 107.7
C13 C14 H14A 109.5
C13 C14 H14B 109.5
H14A C14 H14B 109.5
C13 C14 H14C 109.5
H14A C14 H14C 109.5
H14B C14 H14C 109.5
C13 C15 H15A 109.5
C13 C15 H15B 109.5
H15A C15 H15B 109.5
C13 C15 H15C 109.5
H15A C15 H15C 109.5
H15B C15 H15C 109.5
C21 C16 C17 119.86(19)
C21 C16 N2 119.23(19)
C17 C16 N2 120.77(19)
C18 C17 C16 119.1(2)
C18 C17 C22 119.0(2)
C16 C17 C22 121.8(2)
C19 C18 C17 121.0(2)
C19 C18 H18 119.5
C17 C18 H18 119.5
C20 C19 C18 119.7(2)
C20 C19 H19 120.2
C18 C19 H19 120.2
C19 C20 C21 121.9(2)
C19 C20 H20 119.1
C21 C20 H20 119.1
C20 C21 C16 118.4(2)
C20 C21 C25 120.5(2)
C16 C21 C25 121.01(19)
C17 C22 C24 111.8(2)
C17 C22 C23 112.3(2)
C24 C22 C23 109.5(2)
C17 C22 H22 107.7
C24 C22 H22 107.7
C23 C22 H22 107.7
C22 C23 H23A 109.5
C22 C23 H23B 109.5
H23A C23 H23B 109.5
C22 C23 H23C 109.5
H23A C23 H23C 109.5
H23B C23 H23C 109.5
C22 C24 H24A 109.5
C22 C24 H24B 109.5
H24A C24 H24B 109.5
C22 C24 H24C 109.5
H24A C24 H24C 109.5
H24B C24 H24C 109.5
C21 C25 C27 110.7(2)
C21 C25 C26 113.5(2)
C27 C25 C26 109.9(2)
C21 C25 H25 107.5
C27 C25 H25 107.5
C26 C25 H25 107.5
C25 C26 H26A 109.5
C25 C26 H26B 109.5
H26A C26 H26B 109.5
C25 C26 H26C 109.5
H26A C26 H26C 109.5
H26B C26 H26C 109.5
C25 C27 H27A 109.5
C25 C27 H27B 109.5
H27A C27 H27B 109.5
C25 C27 H27C 109.5
H27A C27 H27C 109.5
H27B C27 H27C 109.5
N3 C28 N4 119.71(19)
N3 C28 Nd1 60.76(11)
N4 C28 Nd1 58.96(11)
C34 C29 C30 120.47(19)
C34 C29 N3 120.07(19)
C30 C29 N3 119.35(19)
C31 C30 C29 118.9(2)
C31 C30 C35 119.4(2)
C29 C30 C35 121.6(2)
C32 C31 C30 120.7(2)
C32 C31 H31 119.6
C30 C31 H31 119.6
C31 C32 C33 120.4(2)
C31 C32 H32 119.8
C33 C32 H32 119.8
C32 C33 C34 121.4(2)
C32 C33 H33 119.3
C34 C33 H33 119.3
C33 C34 C29 118.1(2)
C33 C34 C38 119.6(2)
C29 C34 C38 122.3(2)
C36 C35 C30 110.2(2)
C36 C35 C37 110.8(3)
C30 C35 C37 113.1(2)
C36 C35 H35 107.5
C30 C35 H35 107.5
C37 C35 H35 107.5
C35 C36 H36A 109.5
C35 C36 H36B 109.5
H36A C36 H36B 109.5
C35 C36 H36C 109.5
H36A C36 H36C 109.5
H36B C36 H36C 109.5
C35 C37 H37A 109.5
C35 C37 H37B 109.5
H37A C37 H37B 109.5
C35 C37 H37C 109.5
H37A C37 H37C 109.5
H37B C37 H37C 109.5
C39 C38 C34 111.8(2)
C39 C38 C40 110.0(2)
C34 C38 C40 111.7(2)
C39 C38 H38 107.7
C34 C38 H38 107.7
C40 C38 H38 107.7
C38 C39 H39A 109.5
C38 C39 H39B 109.5
H39A C39 H39B 109.5
C38 C39 H39C 109.5
H39A C39 H39C 109.5
H39B C39 H39C 109.5
C38 C40 H40A 109.5
C38 C40 H40B 109.5
H40A C40 H40B 109.5
C38 C40 H40C 109.5
H40A C40 H40C 109.5
H40B C40 H40C 109.5
C42 C41 C46 120.9(2)
C42 C41 N4 120.3(2)
C46 C41 N4 118.83(19)
C43 C42 C41 117.7(3)
C43 C42 C47 119.5(2)
C41 C42 C47 122.7(2)
C44 C43 C42 122.0(3)
C44 C43 H43 119.0
C42 C43 H43 119.0
C43 C44 C45 120.3(3)
C43 C44 H44 119.8
C45 C44 H44 119.8
C44 C45 C46 120.3(3)
C44 C45 H45 119.9
C46 C45 H45 119.9
C45 C46 C41 118.7(2)
C45 C46 C50 121.0(2)
C41 C46 C50 120.31(19)
C49 C47 C48 109.5(2)
C49 C47 C42 111.6(3)
C48 C47 C42 111.6(3)
C49 C47 H47 108.0
C48 C47 H47 108.0
C42 C47 H47 108.0
C47 C48 H48A 109.5
C47 C48 H48B 109.5
H48A C48 H48B 109.5
C47 C48 H48C 109.5
H48A C48 H48C 109.5
H48B C48 H48C 109.5
C47 C49 H49A 109.5
C47 C49 H49B 109.5
H49A C49 H49B 109.5
C47 C49 H49C 109.5
H49A C49 H49C 109.5
H49B C49 H49C 109.5
C46 C50 C51 111.1(2)
C46 C50 C52 112.8(2)
C51 C50 C52 110.5(2)
C46 C50 H50 107.4
C51 C50 H50 107.4
C52 C50 H50 107.4
C50 C51 H51A 109.5
C50 C51 H51B 109.5
H51A C51 H51B 109.5
C50 C51 H51C 109.5
H51A C51 H51C 109.5
H51B C51 H51C 109.5
C50 C52 H52A 109.5
C50 C52 H52B 109.5
H52A C52 H52B 109.5
C50 C52 H52C 109.5
H52A C52 H52C 109.5
H52B C52 H52C 109.5
C56 O3 C53 110.07(16)
C56 O3 Nd1 124.81(13)
C53 O3 Nd1 124.93(12)
O3 C53 C54 104.81(18)
O3 C53 H53A 110.8
C54 C53 H53A 110.8
O3 C53 H53B 110.8
C54 C53 H53B 110.8
H53A C53 H53B 108.9
C53 C54 C55 102.6(2)
C53 C54 H54A 111.2
C55 C54 H54A 111.2
C53 C54 H54B 111.2
C55 C54 H54B 111.2
H54A C54 H54B 109.2
C56 C55 C54 103.56(19)
C56 C55 H55A 111.0
C54 C55 H55A 111.0
C56 C55 H55B 111.0
C54 C55 H55B 111.0
H55A C55 H55B 109.0
O3 C56 C55 105.77(19)
O3 C56 H56A 110.6
C55 C56 H56A 110.6
O3 C56 H56B 110.6
C55 C56 H56B 110.6
H56A C56 H56B 108.7
O107 Na1 O108 169.53(8)
O107 Na1 O106 103.76(7)
O108 Na1 O106 86.48(7)
O107 Na1 O103 86.43(7)
O108 Na1 O103 83.87(7)
O106 Na1 O103 165.88(8)
O107 Na1 O101 90.54(7)
O108 Na1 O101 91.78(8)
O106 Na1 O101 65.64(7)
O103 Na1 O101 124.85(7)
O107 Na1 O102 84.57(7)
O108 Na1 O102 87.35(7)
O106 Na1 O102 128.39(7)
O103 Na1 O102 61.47(6)
O101 Na1 O102 63.41(6)
O107 Na1 O104 87.10(7)
O108 Na1 O104 91.00(8)
O106 Na1 O104 112.45(7)
O103 Na1 O104 57.59(7)
O101 Na1 O104 176.52(8)
O102 Na1 O104 118.84(6)
O107 Na1 O105 77.43(8)
O108 Na1 O105 110.03(8)
O106 Na1 O105 61.18(7)
O103 Na1 O105 112.85(7)
O101 Na1 O105 120.07(7)
O102 Na1 O105 161.57(7)
O104 Na1 O105 56.87(6)
C112 O101 C101 112.2(2)
C112 O101 Na1 110.95(19)
C101 O101 Na1 118.02(17)
C103 O102 C102 112.5(2)
C103 O102 Na1 103.05(15)
C102 O102 Na1 108.70(15)
C105 O103 C104 111.7(2)
C105 O103 Na1 125.86(19)
C104 O103 Na1 122.12(17)
C106 O104 C107 115.5(3)
C106 O104 Na1 96.53(19)
C107 O104 Na1 114.3(2)
C109 O105 C108 114.6(3)
C109 O105 Na1 100.0(2)
C108 O105 Na1 117.24(18)
C110 O106 C111 111.0(2)
C110 O106 Na1 124.83(17)
C111 O106 Na1 116.67(16)
C113 O107 C116 109.1(2)
C113 O107 Na1 118.6(2)
C116 O107 Na1 123.27(17)
C117 O108 C120 106.4(2)
C117 O108 Na1 120.77(18)
C120 O108 Na1 131.1(2)
O101 C101 C102 106.7(2)
O101 C101 H10A 110.4
C102 C101 H10A 110.4
O101 C101 H10B 110.4
C102 C101 H10B 110.4
H10A C101 H10B 108.6
O102 C102 C101 106.9(2)
O102 C102 H10C 110.3
C101 C102 H10C 110.3
O102 C102 H10D 110.3
C101 C102 H10D 110.3
H10C C102 H10D 108.6
O102 C103 C104 107.1(2)
O102 C103 H10E 110.3
C104 C103 H10E 110.3
O102 C103 H10F 110.3
C104 C103 H10F 110.3
H10E C103 H10F 108.6
O103 C104 C103 108.5(2)
O103 C104 H10G 110.0
C103 C104 H10G 110.0
O103 C104 H10H 110.0
C103 C104 H10H 110.0
H10G C104 H10H 108.4
O103 C105 C106 108.8(2)
O103 C105 H10I 109.9
C106 C105 H10I 109.9
O103 C105 H10J 109.9
C106 C105 H10J 109.9
H10I C105 H10J 108.3
O104 C106 C105 108.0(3)
O104 C106 H10K 110.1
C105 C106 H10K 110.1
O104 C106 H10L 110.1
C105 C106 H10L 110.1
H10K C106 H10L 108.4
O104 C107 C108 107.7(3)
O104 C107 H10M 110.2
C108 C107 H10M 110.2
O104 C107 H10N 110.2
C108 C107 H10N 110.2
H10M C107 H10N 108.5
O105 C108 C107 112.9(3)
O105 C108 H10O 109.0
C107 C108 H10O 109.0
O105 C108 H10P 109.0
C107 C108 H10P 109.0
H10O C108 H10P 107.8
O105 C109 C110 109.2(3)
O105 C109 H10Q 109.8
C110 C109 H10Q 109.8
O105 C109 H10R 109.8
C110 C109 H10R 109.8
H10Q C109 H10R 108.3
O106 C110 C109 108.5(2)
O106 C110 H11D 110.0
C109 C110 H11D 110.0
O106 C110 H11E 110.0
C109 C110 H11E 110.0
H11D C110 H11E 108.4
O106 C111 C112 108.2(2)
O106 C111 H11F 110.1
C112 C111 H11F 110.1
O106 C111 H11G 110.1
C112 C111 H11G 110.1
H11F C111 H11G 108.4
O101 C112 C111 108.5(2)
O101 C112 H11H 110.0
C111 C112 H11H 110.0
O101 C112 H11I 110.0
C111 C112 H11I 110.0
H11H C112 H11I 108.4
O107 C113 C114 107.8(3)
O107 C113 H11J 110.1
C114 C113 H11J 110.1
O107 C113 H11K 110.1
C114 C113 H11K 110.1
H11J C113 H11K 108.5
C115 C114 C113 102.9(3)
C115 C114 H11L 111.2
C113 C114 H11L 111.2
C115 C114 H11M 111.2
C113 C114 H11M 111.2
H11L C114 H11M 109.1
C114 C115 C116 102.6(3)
C114 C115 H11N 111.2
C116 C115 H11N 111.2
C114 C115 H11O 111.2
C116 C115 H11O 111.2
H11N C115 H11O 109.2
O107 C116 C115 106.0(3)
O107 C116 H11P 110.5
C115 C116 H11P 110.5
O107 C116 H11Q 110.5
C115 C116 H11Q 110.5
H11P C116 H11Q 108.7
O108 C117 C118 105.6(3)
O108 C117 H11R 110.6
C118 C117 H11R 110.6
O108 C117 H11S 110.6
C118 C117 H11S 110.6
H11R C117 H11S 108.8
C119 C118 C117 104.2(4)
C119 C118 H11T 110.9
C117 C118 H11T 110.9
C119 C118 H11U 110.9
C117 C118 H11U 110.9
H11T C118 H11U 108.9
C118 C119 C120 105.7(3)
C118 C119 H11V 110.6
C120 C119 H11V 110.6
C118 C119 H11W 110.6
C120 C119 H11W 110.6
H11V C119 H11W 108.7
O108 C120 C119 106.5(3)
O108 C120 H12D 110.4
C119 C120 H12D 110.4
O108 C120 H12E 110.4
C119 C120 H12E 110.4
H12D C120 H12E 108.6
C1S O1S C4S 117.7(9)
O1S C1S C2S 103.0(9)
O1S C1S H1S1 111.2
C2S C1S H1S1 111.2
O1S C1S H1S2 111.2
C2S C1S H1S2 111.2
H1S1 C1S H1S2 109.1
C3S C2S C1S 102.7(11)
C3S C2S H2S1 111.2
C1S C2S H2S1 111.2
C3S C2S H2S2 111.2
C1S C2S H2S2 111.2
H2S1 C2S H2S2 109.1
C2S C3S C4S 115.0(10)
C2S C3S H3S1 108.5
C4S C3S H3S1 108.5
C2S C3S H3S2 108.5
C4S C3S H3S2 108.5
H3S1 C3S H3S2 107.5
O1S C4S C3S 98.1(9)
O1S C4S H4S1 112.1
C3S C4S H4S1 112.1
O1S C4S H4S2 112.1
C3S C4S H4S2 112.1
H4S1 C4S H4S2 109.8
C2T C1T H1T1 109.5
C2T C1T H1T2 109.5
H1T1 C1T H1T2 109.5
C2T C1T H1T3 109.5
H1T1 C1T H1T3 109.5
H1T2 C1T H1T3 109.5
C3T C2T C1T 109.8(14)
C3T C2T H2T1 109.7
C1T C2T H2T1 109.7
C3T C2T H2T2 109.7
C1T C2T H2T2 109.7
H2T1 C2T H2T2 108.2
C2T C3T C4T 111.9(17)
C2T C3T H3T1 109.2
C4T C3T H3T1 109.2
C2T C3T H3T2 109.2
C4T C3T H3T2 109.2
H3T1 C3T H3T2 107.9
C3T C4T C5T 103.6(15)
C3T C4T H4T1 111.0
C5T C4T H4T1 111.0
C3T C4T H4T2 111.0
C5T C4T H4T2 111.0
H4T1 C4T H4T2 109.0
C6T C5T C4T 111.0(16)
C6T C5T H5T1 109.4
C4T C5T H5T1 109.4
C6T C5T H5T2 109.4
C4T C5T H5T2 109.4
H5T1 C5T H5T2 108.0
C5T C6T H6T1 109.5
C5T C6T H6T2 109.5
H6T1 C6T H6T2 109.5
C5T C6T H6T3 109.5
H6T1 C6T H6T3 109.5
H6T2 C6T H6T3 109.5

loop_
_geom_bond_atom_site_label_1
_geom_bond_atom_site_label_2
_geom_bond_distance
Nd1 O1 2.3106(15)
Nd1 O2 2.3263(15)
Nd1 O3 2.4618(15)
Nd1 N4 2.4680(17)
Nd1 N1 2.5018(16)
Nd1 N2 2.5088(17)
Nd1 N3 2.5100(17)
Nd1 C28 2.875(2)
Nd1 C3 2.893(2)
O1 C1 1.234(3)
C1 P1 1.562(3)
O2 C2 1.214(3)
C2 P2 1.562(2)
N1 C3 1.323(3)
N1 C4 1.426(2)
N2 C3 1.319(3)
N2 C16 1.421(3)
N3 C28 1.314(3)
N3 C29 1.421(3)
N4 C28 1.324(3)
N4 C41 1.419(3)
C3 H3 0.9500
C4 C9 1.399(3)
C4 C5 1.404(3)
C5 C6 1.386(3)
C5 C10 1.508(3)
C6 C7 1.379(4)
C6 H6 0.9500
C7 C8 1.371(4)
C7 H7 0.9500
C8 C9 1.402(3)
C8 H8 0.9500
C9 C13 1.511(3)
C10 C11 1.516(5)
C10 C12 1.521(3)
C10 H10 1.0000
C11 H11A 0.9800
C11 H11B 0.9800
C11 H11C 0.9800
C12 H12A 0.9800
C12 H12B 0.9800
C12 H12C 0.9800
C13 C15 1.519(4)
C13 C14 1.519(4)
C13 H13 1.0000
C14 H14A 0.9800
C14 H14B 0.9800
C14 H14C 0.9800
C15 H15A 0.9800
C15 H15B 0.9800
C15 H15C 0.9800
C16 C21 1.408(3)
C16 C17 1.411(3)
C17 C18 1.389(3)
C17 C22 1.512(3)
C18 C19 1.375(4)
C18 H18 0.9500
C19 C20 1.375(4)
C19 H19 0.9500
C20 C21 1.389(3)
C20 H20 0.9500
C21 C25 1.511(3)
C22 C24 1.512(4)
C22 C23 1.525(4)
C22 H22 1.0000
C23 H23A 0.9800
C23 H23B 0.9800
C23 H23C 0.9800
C24 H24A 0.9800
C24 H24B 0.9800
C24 H24C 0.9800
C25 C27 1.522(3)
C25 C26 1.526(3)
C25 H25 1.0000
C26 H26A 0.9800
C26 H26B 0.9800
C26 H26C 0.9800
C27 H27A 0.9800
C27 H27B 0.9800
C27 H27C 0.9800
C29 C34 1.406(3)
C29 C30 1.411(3)
C30 C31 1.391(3)
C30 C35 1.514(3)
C31 C32 1.372(4)
C31 H31 0.9500
C32 C33 1.376(4)
C32 H32 0.9500
C33 C34 1.397(3)
C33 H33 0.9500
C34 C38 1.520(3)
C35 C36 1.507(4)
C35 C37 1.542(4)
C35 H35 1.0000
C36 H36A 0.9800
C36 H36B 0.9800
C36 H36C 0.9800
C37 H37A 0.9800
C37 H37B 0.9800
C37 H37C 0.9800
C38 C39 1.516(4)
C38 C40 1.524(4)
C38 H38 1.0000
C39 H39A 0.9800
C39 H39B 0.9800
C39 H39C 0.9800
C40 H40A 0.9800
C40 H40B 0.9800
C40 H40C 0.9800
C41 C42 1.399(3)
C41 C46 1.412(3)
C42 C43 1.387(4)
C42 C47 1.533(4)
C43 C44 1.373(5)
C43 H43 0.9500
C44 C45 1.374(4)
C44 H44 0.9500
C45 C46 1.395(3)
C45 H45 0.9500
C46 C50 1.501(3)
C47 C49 1.516(5)
C47 C48 1.518(4)
C47 H47 1.0000
C48 H48A 0.9800
C48 H48B 0.9800
C48 H48C 0.9800
C49 H49A 0.9800
C49 H49B 0.9800
C49 H49C 0.9800
C50 C51 1.518(4)
C50 C52 1.528(3)
C50 H50 1.0000
C51 H51A 0.9800
C51 H51B 0.9800
C51 H51C 0.9800
C52 H52A 0.9800
C52 H52B 0.9800
C52 H52C 0.9800
O3 C56 1.445(3)
O3 C53 1.450(3)
C53 C54 1.497(3)
C53 H53A 0.9900
C53 H53B 0.9900
C54 C55 1.520(4)
C54 H54A 0.9900
C54 H54B 0.9900
C55 C56 1.504(3)
C55 H55A 0.9900
C55 H55B 0.9900
C56 H56A 0.9900
C56 H56B 0.9900
Na1 O107 2.359(2)
Na1 O108 2.400(2)
Na1 O106 2.499(2)
Na1 O103 2.5071(19)
Na1 O101 2.520(2)
Na1 O102 2.710(2)
Na1 O104 2.953(3)
Na1 O105 2.960(3)
O101 C112 1.412(3)
O101 C101 1.411(4)
O102 C103 1.410(3)
O102 C102 1.412(3)
O103 C105 1.402(4)
O103 C104 1.406(4)
O104 C106 1.399(4)
O104 C107 1.410(4)
O105 C109 1.391(4)
O105 C108 1.396(4)
O106 C110 1.414(4)
O106 C111 1.423(4)
O107 C113 1.408(3)
O107 C116 1.424(3)
O108 C117 1.418(4)
O108 C120 1.430(4)
C101 C102 1.493(4)
C101 H10A 0.9900
C101 H10B 0.9900
C102 H10C 0.9900
C102 H10D 0.9900
C103 C104 1.478(4)
C103 H10E 0.9900
C103 H10F 0.9900
C104 H10G 0.9900
C104 H10H 0.9900
C105 C106 1.478(5)
C105 H10I 0.9900
C105 H10J 0.9900
C106 H10K 0.9900
C106 H10L 0.9900
C107 C108 1.491(5)
C107 H10M 0.9900
C107 H10N 0.9900
C108 H10O 0.9900
C108 H10P 0.9900
C109 C110 1.508(5)
C109 H10Q 0.9900
C109 H10R 0.9900
C110 H11D 0.9900
C110 H11E 0.9900
C111 C112 1.472(5)
C111 H11F 0.9900
C111 H11G 0.9900
C112 H11H 0.9900
C112 H11I 0.9900
C113 C114 1.500(5)
C113 H11J 0.9900
C113 H11K 0.9900
C114 C115 1.488(6)
C114 H11L 0.9900
C114 H11M 0.9900
C115 C116 1.507(4)
C115 H11N 0.9900
C115 H11O 0.9900
C116 H11P 0.9900
C116 H11Q 0.9900
C117 C118 1.497(6)
C117 H11R 0.9900
C117 H11S 0.9900
C118 C119 1.478(6)
C118 H11T 0.9900
C118 H11U 0.9900
C119 C120 1.510(5)
C119 H11V 0.9900
C119 H11W 0.9900
C120 H12D 0.9900
C120 H12E 0.9900
O1S C1S 1.389(13)
O1S C4S 1.393(12)
C1S C2S 1.511(16)
C1S H1S1 0.9900
C1S H1S2 0.9900
C2S C3S 1.429(16)
C2S H2S1 0.9900
C2S H2S2 0.9900
C3S C4S 1.451(15)
C3S H3S1 0.9900
C3S H3S2 0.9900
C4S H4S1 0.9900
C4S H4S2 0.9900
C1T C2T 1.497(17)
C1T H1T1 0.9800
C1T H1T2 0.9800
C1T H1T3 0.9800
C2T C3T 1.459(16)
C2T H2T1 0.9900
C2T H2T2 0.9900
C3T C4T 1.491(18)
C3T H3T1 0.9900
C3T H3T2 0.9900
C4T C5T 1.540(18)
C4T H4T1 0.9900
C4T H4T2 0.9900
C5T C6T 1.445(15)
C5T H5T1 0.9900
C5T H5T2 0.9900
C6T H6T1 0.9800
C6T H6T2 0.9800
C6T H6T3 0.9800
